data_1521510
loop_
_publ_author_name
'Li, R.-K.'
'Kremer, R.'
'Maier, J.'

_publ_section_title
;
 The structure and weak ferromagnetism of the double layered
 cuprocobaltate : Y2 Sr Cu0.6 Co1.4 O6.5
;
_journal_name_full 'Journal of Solid State Chemistry'
_journal_page_first 488
_journal_page_last 493
_journal_volume 146
_journal_year 1999
_chemical_formula_sum 'Co1.4 Cu0.6 O6.5 Sr Y2'
_chemical_name_systematic 'Y2 Sr Cu0.6 Co1.4 O6.5'
_space_group_IT_number 72
_symmetry_space_group_name_Hall '-I 2 2c'
_symmetry_space_group_name_H-M 'I b a m'
_cell_angle_alpha 90
_cell_angle_beta 90
_cell_angle_gamma 90
_cell_formula_units_Z 8
_cell_length_a 5.4283
_cell_length_b 10.7274
_cell_length_c 19.9805
_cell_volume 1163.495
_citation_journal_id_ASTM JSSCBI
_cod_data_source_file Li_JSSCBI_1999_286.cif
_cod_data_source_block Co1.4Cu0.6O6.5Sr1Y2
_cod_original_formula_sum 'Co1.4 Cu0.6 O6.5 Sr1 Y2'
_cod_database_code 1521510

loop_
_symmetry_equiv_pos_as_xyz
x,y,z
-x,-y,z
x,-y,-z+1/2
-x,y,-z+1/2
-x,-y,-z
x,y,-z
-x,y,z-1/2
x,-y,z-1/2
x+1/2,y+1/2,z+1/2
-x+1/2,-y+1/2,z+1/2
x+1/2,-y+1/2,-z+1
-x+1/2,y+1/2,-z+1
-x+1/2,-y+1/2,-z+1/2
x+1/2,y+1/2,-z+1/2
-x+1/2,y+1/2,z
x+1/2,-y+1/2,z

loop_
_atom_site_label
_atom_site_type_symbol
_atom_site_fract_x
_atom_site_fract_y
_atom_site_fract_z
_atom_site_occupancy
_atom_site_U_iso_or_equiv
Y1 Y+3 0.2061 0.3616 0.1832 1 0.0
O5 O-2 0.44 0.2535 0.1084 1 0.0
Sr1 Sr+2 0.1974 0.3637 0 1 0.0
O6 O-2 0 0 0.353 1 0.0
O3 O-2 0 0.5 0.25 1 0.0
Co1 Co+2 0.7111 0.3843 0.0968 0.7 0.0
O4 O-2 0.5 0.277 0.25 1 0.0
O1 O-2 0.19 0.109 0 1 0.0
O2 O-2 0 0.5 0.1035 1 0.0
Cu1 Cu+2 0.7111 0.3843 0.0968 0.3 0.0
